data_7042326
loop_
_publ_author_name
'Zhang, Lei'
'Hou, Guohua'
'Zi, Guofu'
'Ding, Wanjian'
'Walter, Marc D.'

_publ_section_title
;
 Preparation of a uranium metallacyclocumulene and its reactivity towards
 unsaturated organic molecules.
;
_journal_issue 11
_journal_name_full 'Dalton transactions (Cambridge, England : 2003)'
_journal_page_first 3716
_journal_page_last 3728
_journal_paper_doi 10.1039/c7dt00396j
_journal_volume 46
_journal_year 2017
_chemical_formula_moiety 'C55 H74 N2 U'
_chemical_formula_sum 'C55 H74 N2 U'
_chemical_formula_weight 1001.19
_space_group_crystal_system triclinic
_space_group_IT_number 2
_space_group_name_Hall '-P 1'
_space_group_name_H-M_alt 'P -1'
_symmetry_space_group_name_Hall '-P 1'
_symmetry_space_group_name_H-M 'P -1'
_atom_sites_solution_hydrogens geom
_audit_block_doi 10.5517/ccdc.csd.cc1nbckx
_audit_creation_method SHELXL-2014/7
_audit_update_record
;
2017-01-24 deposited with the CCDC.
2017-02-28 downloaded from the CCDC.
;
_cell_angle_alpha 100.043(15)
_cell_angle_beta 92.65(2)
_cell_angle_gamma 99.242(14)
_cell_formula_units_Z 2
_cell_length_a 10.680(11)
_cell_length_b 11.535(12)
_cell_length_c 20.41(3)
_cell_measurement_reflns_used 4417
_cell_measurement_temperature 100(2)
_cell_measurement_theta_max 26.49
_cell_measurement_theta_min 2.42
_cell_volume 2437(5)
_computing_cell_refinement 'Bruker SAINT'
_computing_data_collection 'Bruker APEX2'
_computing_data_reduction 'Bruker SAINT'
_computing_molecular_graphics 'Bruker SHELXTL'
_computing_publication_material 'Bruker SHELXTL'
_computing_structure_refinement 'SHELXL-2014/7 (Sheldrick, 2014)'
_computing_structure_solution 'SHELXS-97 (Sheldrick 2008)'
_diffrn_ambient_temperature 100(2)
_diffrn_measured_fraction_theta_full 0.963
_diffrn_measured_fraction_theta_max 0.963
_diffrn_measurement_device_type 'Bruker APEX-II CCD'
_diffrn_measurement_method '\f and \w scans'
_diffrn_radiation_type MoK\a
_diffrn_radiation_wavelength 0.71073
_diffrn_reflns_av_R_equivalents 0.0495
_diffrn_reflns_av_unetI/netI 0.0954
_diffrn_reflns_Laue_measured_fraction_full 0.963
_diffrn_reflns_Laue_measured_fraction_max 0.963
_diffrn_reflns_limit_h_max 12
_diffrn_reflns_limit_h_min -12
_diffrn_reflns_limit_k_max 13
_diffrn_reflns_limit_k_min -13
_diffrn_reflns_limit_l_max 18
_diffrn_reflns_limit_l_min -24
_diffrn_reflns_number 12491
_diffrn_reflns_point_group_measured_fraction_full 0.963
_diffrn_reflns_point_group_measured_fraction_max 0.963
_diffrn_reflns_theta_full 25.242
_diffrn_reflns_theta_max 25.247
_diffrn_reflns_theta_min 1.820
_exptl_absorpt_coefficient_mu 3.367
_exptl_absorpt_correction_T_max 0.75
_exptl_absorpt_correction_T_min 0.56
_exptl_absorpt_correction_type multi-scan
_exptl_absorpt_process_details SADABS
_exptl_crystal_colour purple
_exptl_crystal_density_diffrn 1.365
_exptl_crystal_description block
_exptl_crystal_F_000 1020
_exptl_crystal_size_max 0.150
_exptl_crystal_size_mid 0.100
_exptl_crystal_size_min 0.100
_refine_diff_density_max 5.899
_refine_diff_density_min -4.779
_refine_diff_density_rms 0.238
_refine_ls_extinction_method none
_refine_ls_goodness_of_fit_ref 1.119
_refine_ls_hydrogen_treatment constr
_refine_ls_matrix_type full
_refine_ls_number_parameters 535
_refine_ls_number_reflns 8494
_refine_ls_number_restraints 24
_refine_ls_restrained_S_all 1.118
_refine_ls_R_factor_all 0.0843
_refine_ls_R_factor_gt 0.0723
_refine_ls_shift/su_max 0.000
_refine_ls_shift/su_mean 0.000
_refine_ls_structure_factor_coef Fsqd
_refine_ls_weighting_details 'w=1/[\s^2^(Fo^2^)+(0.0327P)^2^+69.4664P] where P=(Fo^2^+2Fc^2^)/3'
_refine_ls_weighting_scheme calc
_refine_ls_wR_factor_gt 0.1804
_refine_ls_wR_factor_ref 0.1852
_reflns_Friedel_coverage 0.000
_reflns_number_gt 7286
_reflns_number_total 8494
_reflns_threshold_expression 'I > 2\s(I)'
_cod_data_source_file c7dt00396j2.cif
_cod_data_source_block compound5
_cod_depositor_comments 'Adding full bibliography for 7042322--7042330.cif.'
_cod_database_code 7042326
_shelx_shelxl_version_number 2014/7
_shelx_space_group_comment
; 
The symmetry employed for this shelxl refinement is uniquely defined 
by the following loop, which should always be used as a source of 
symmetry information in preference to the above space-group names. 
They are only intended as comments. 
;
_shelx_estimated_absorpt_t_min 0.632
_shelx_estimated_absorpt_t_max 0.729

loop_
_space_group_symop_operation_xyz
'x, y, z'
'-x, -y, -z'

loop_
_atom_site_label
_atom_site_type_symbol
_atom_site_fract_x
_atom_site_fract_y
_atom_site_fract_z
_atom_site_U_iso_or_equiv
_atom_site_adp_type
_atom_site_occupancy
_atom_site_site_symmetry_order
_atom_site_calc_flag
_atom_site_refinement_flags_posn
_atom_site_refinement_flags_adp
C1 C 0.5850(11) 0.4091(10) 0.1993(6) 0.019(3) Uani 1 1 d . .
C2 C 0.6492(12) 0.4415(11) 0.2635(6) 0.018(3) Uani 1 1 d . .
H2 H 0.7337 0.4842 0.2728 0.022 Uiso 1 1 calc R U
C3 C 0.5700(11) 0.4013(11) 0.3130(6) 0.019(3) Uani 1 1 d . .
C4 C 0.4538(12) 0.3465(11) 0.2767(6) 0.023(3) Uani 1 1 d . U
H4 H 0.3804 0.3114 0.2952 0.027 Uiso 1 1 calc R U
C5 C 0.4636(12) 0.3520(10) 0.2075(6) 0.020(3) Uani 1 1 d . .
H5 H 0.3979 0.3215 0.1730 0.024 Uiso 1 1 calc R U
C6 C 0.6651(19) 0.2756(14) 0.1116(8) 0.049(5) Uani 1 1 d . .
H6A H 0.7147 0.2679 0.0723 0.074 Uiso 1 1 calc R U
H6B H 0.5812 0.2250 0.1007 0.074 Uiso 1 1 calc R U
H6C H 0.7097 0.2505 0.1483 0.074 Uiso 1 1 calc R U
C7 C 0.6491(12) 0.4042(12) 0.1323(6) 0.023(3) Uani 1 1 d . .
C8 C 0.5614(14) 0.4370(16) 0.0783(7) 0.039(4) Uani 1 1 d . .
H8A H 0.5480 0.5195 0.0921 0.059 Uiso 1 1 calc R U
H8B H 0.4794 0.3829 0.0728 0.059 Uiso 1 1 calc R U
H8C H 0.6015 0.4294 0.0359 0.059 Uiso 1 1 calc R U
C9 C 0.7734(13) 0.4888(15) 0.1402(7) 0.036(4) Uani 1 1 d . .
H9A H 0.8323 0.4654 0.1718 0.054 Uiso 1 1 calc R U
H9B H 0.7593 0.5701 0.1572 0.054 Uiso 1 1 calc R U
H9C H 0.8098 0.4860 0.0969 0.054 Uiso 1 1 calc R U
C10 C 0.6163(12) 0.3841(11) 0.3828(6) 0.023(3) Uani 1 1 d . .
C11 C 0.5074(14) 0.3254(13) 0.4185(7) 0.033(3) Uani 1 1 d . .
H11A H 0.5402 0.3149 0.4623 0.049 Uiso 1 1 calc R U
H11B H 0.4702 0.2473 0.3918 0.049 Uiso 1 1 calc R U
H11C H 0.4422 0.3763 0.4242 0.049 Uiso 1 1 calc R U
C12 C 0.6765(14) 0.5050(12) 0.4269(7) 0.031(3) Uani 1 1 d . .
H12A H 0.7366 0.5497 0.4016 0.047 Uiso 1 1 calc R U
H12B H 0.7216 0.4907 0.4668 0.047 Uiso 1 1 calc R U
H12C H 0.6095 0.5513 0.4401 0.047 Uiso 1 1 calc R U
C13 C 0.7166(13) 0.3027(12) 0.3738(7) 0.031(3) Uani 1 1 d . .
H13A H 0.7898 0.3421 0.3540 0.046 Uiso 1 1 calc R U
H13B H 0.6799 0.2272 0.3444 0.046 Uiso 1 1 calc R U
H13C H 0.7443 0.2869 0.4174 0.046 Uiso 1 1 calc R U
C14 C 0.2573(11) 0.6082(11) 0.3457(6) 0.018(3) Uani 1 1 d . .
C15 C 0.2840(11) 0.7179(11) 0.3235(6) 0.018(3) Uani 1 1 d . .
H15 H 0.2305 0.7433 0.2923 0.022 Uiso 1 1 calc R U
C16 C 0.4008(12) 0.7851(11) 0.3537(6) 0.022(3) Uani 1 1 d . .
C17 C 0.4510(11) 0.7112(10) 0.3933(6) 0.017(2) Uani 1 1 d . .
H17 H 0.5303 0.7315 0.4191 0.020 Uiso 1 1 calc R U
C18 C 0.3655(11) 0.6030(10) 0.3885(6) 0.016(2) Uani 1 1 d . .
H18 H 0.3775 0.5383 0.4098 0.019 Uiso 1 1 calc R U
C19 C 0.1305(11) 0.5216(11) 0.3372(6) 0.020(3) Uani 1 1 d . U
C20 C 0.0311(13) 0.5661(14) 0.2947(8) 0.036(3) Uani 1 1 d . .
H20A H 0.0602 0.5683 0.2501 0.054 Uiso 1 1 calc R U
H20B H 0.0205 0.6465 0.3160 0.054 Uiso 1 1 calc R U
H20C H -0.0505 0.5117 0.2911 0.054 Uiso 1 1 calc R U
C21 C 0.0811(13) 0.5193(15) 0.4081(7) 0.039(4) Uani 1 1 d . .
H21A H 0.0038 0.4592 0.4044 0.058 Uiso 1 1 calc R U
H21B H 0.0619 0.5981 0.4269 0.058 Uiso 1 1 calc R U
H21C H 0.1466 0.4992 0.4373 0.058 Uiso 1 1 calc R U
C22 C 0.1406(15) 0.3955(13) 0.3043(9) 0.047(4) Uani 1 1 d . .
H22A H 0.1703 0.3961 0.2597 0.071 Uiso 1 1 calc R U
H22B H 0.0569 0.3446 0.3007 0.071 Uiso 1 1 calc R U
H22C H 0.2011 0.3643 0.3313 0.071 Uiso 1 1 calc R U
C23 C 0.4444(11) 0.9187(11) 0.3591(6) 0.021(3) Uani 1 1 d . .
C24 C 0.3544(15) 0.9772(12) 0.4083(8) 0.038(4) Uani 1 1 d . .
H24A H 0.3559 0.9440 0.4493 0.057 Uiso 1 1 calc R U
H24B H 0.2674 0.9604 0.3873 0.057 Uiso 1 1 calc R U
H24C H 0.3835 1.0638 0.4191 0.057 Uiso 1 1 calc R U
C25 C 0.4241(13) 0.9591(12) 0.2912(7) 0.030(3) Uani 1 1 d . .
H25A H 0.4502 1.0459 0.2970 0.045 Uiso 1 1 calc R U
H25B H 0.3339 0.9374 0.2753 0.045 Uiso 1 1 calc R U
H25C H 0.4753 0.9194 0.2586 0.045 Uiso 1 1 calc R U
C26 C 0.5804(14) 0.9625(12) 0.3878(8) 0.035(3) Uani 1 1 d . .
H26A H 0.5925 0.9354 0.4303 0.052 Uiso 1 1 calc R U
H26B H 0.5983 1.0500 0.3954 0.052 Uiso 1 1 calc R U
H26C H 0.6384 0.9303 0.3564 0.052 Uiso 1 1 calc R U
C27 C 0.8908(12) 0.8047(10) 0.4482(6) 0.019(3) Uani 1 1 d . .
C28 C 0.8308(13) 0.7982(12) 0.5076(6) 0.027(3) Uani 1 1 d . .
H28 H 0.7416 0.7710 0.5056 0.032 Uiso 1 1 calc R U
C29 C 0.8994(15) 0.8309(13) 0.5685(7) 0.035(3) Uani 1 1 d . .
H29 H 0.8564 0.8270 0.6080 0.042 Uiso 1 1 calc R U
C30 C 1.0287(15) 0.8690(13) 0.5736(8) 0.037(4) Uani 1 1 d . .
H30 H 1.0755 0.8895 0.6160 0.045 Uiso 1 1 calc R U
C31 C 1.0900(14) 0.8771(15) 0.5149(8) 0.040(4) Uani 1 1 d . .
H31 H 1.1791 0.9049 0.5175 0.048 Uiso 1 1 calc R U
C32 C 1.0229(13) 0.8451(12) 0.4533(7) 0.030(3) Uani 1 1 d . .
H32 H 1.0662 0.8504 0.4140 0.036 Uiso 1 1 calc R U
C33 C 0.8187(12) 0.7740(10) 0.3841(6) 0.019(3) Uani 1 1 d . .
C34 C 0.7545(11) 0.7499(10) 0.3314(6) 0.017(2) Uani 1 1 d . .
C35 C 0.6653(11) 0.7260(10) 0.2740(6) 0.017(2) Uani 1 1 d . .
C36 C 0.6825(11) 0.7880(10) 0.2226(6) 0.017(2) Uani 1 1 d . .
C37 C 0.7945(11) 0.8864(11) 0.2247(6) 0.020(3) Uani 1 1 d . .
C38 C 0.7825(12) 1.0044(12) 0.2312(7) 0.026(3) Uani 1 1 d . .
H38 H 0.6998 1.0244 0.2341 0.031 Uiso 1 1 calc R U
C39 C 0.8847(14) 1.0955(12) 0.2336(7) 0.032(3) Uani 1 1 d . .
H39 H 0.8727 1.1763 0.2381 0.039 Uiso 1 1 calc R U
C40 C 1.0059(14) 1.0659(13) 0.2293(8) 0.037(4) Uani 1 1 d . .
H40 H 1.0777 1.1267 0.2300 0.044 Uiso 1 1 calc R U
C41 C 1.0221(13) 0.9460(13) 0.2240(8) 0.039(4) Uani 1 1 d . .
H41 H 1.1047 0.9257 0.2216 0.047 Uiso 1 1 calc R U
C42 C 0.9172(12) 0.8579(12) 0.2224(7) 0.027(3) Uani 1 1 d . .
H42 H 0.9283 0.7772 0.2196 0.032 Uiso 1 1 calc R U
C43 C 0.5820(11) 0.7577(11) 0.1648(6) 0.021(3) Uani 1 1 d . .
C44 C 0.3650(11) 0.6577(11) 0.1299(6) 0.019(3) Uani 1 1 d . .
H44 H 0.3975 0.6346 0.0851 0.023 Uiso 1 1 calc R U
C45 C 0.2948(12) 0.7644(11) 0.1291(7) 0.024(3) Uani 1 1 d . .
H45A H 0.2670 0.7900 0.1741 0.029 Uiso 1 1 calc R U
H45B H 0.3543 0.8322 0.1181 0.029 Uiso 1 1 calc R U
C46 C 0.1783(12) 0.7336(13) 0.0783(7) 0.030(3) Uani 1 1 d . .
H46A H 0.1336 0.8030 0.0813 0.036 Uiso 1 1 calc R U
H46B H 0.2065 0.7161 0.0326 0.036 Uiso 1 1 calc R U
C47 C 0.0875(12) 0.6258(13) 0.0915(7) 0.030(3) Uani 1 1 d . .
H47A H 0.0498 0.6477 0.1344 0.036 Uiso 1 1 calc R U
H47B H 0.0174 0.6032 0.0558 0.036 Uiso 1 1 calc R U
C48 C 0.1531(12) 0.5190(12) 0.0943(7) 0.027(3) Uani 1 1 d . .
H48A H 0.1797 0.4894 0.0495 0.032 Uiso 1 1 calc R U
H48B H 0.0924 0.4539 0.1071 0.032 Uiso 1 1 calc R U
C49 C 0.2713(11) 0.5519(11) 0.1452(6) 0.018(2) Uani 1 1 d . U
H49A H 0.2437 0.5727 0.1907 0.022 Uiso 1 1 calc R U
H49B H 0.3145 0.4818 0.1437 0.022 Uiso 1 1 calc R U
C50 C 0.6907(12) 0.8483(12) 0.0769(7) 0.027(3) Uani 1 1 d . .
H50 H 0.7491 0.9020 0.1134 0.032 Uiso 1 1 calc R U
C51 C 0.7626(16) 0.7608(14) 0.0368(9) 0.047(4) Uani 1 1 d . .
H51A H 0.7024 0.7021 0.0041 0.056 Uiso 1 1 calc R U
H51B H 0.8027 0.7167 0.0671 0.056 Uiso 1 1 calc R U
C52 C 0.8665(16) 0.8269(16) -0.0006(9) 0.052(5) Uani 1 1 d . .
H52A H 0.9309 0.8803 0.0323 0.062 Uiso 1 1 calc R U
H52B H 0.9098 0.7677 -0.0277 0.062 Uiso 1 1 calc R U
C53 C 0.8098(16) 0.8996(16) -0.0454(8) 0.048(4) Uani 1 1 d . .
H53A H 0.7493 0.8458 -0.0801 0.058 Uiso 1 1 calc R U
H53B H 0.8781 0.9422 -0.0679 0.058 Uiso 1 1 calc R U
C54 C 0.7402(18) 0.9904(18) -0.0040(10) 0.058(5) Uani 1 1 d . .
H54A H 0.7015 1.0367 -0.0335 0.070 Uiso 1 1 calc R U
H54B H 0.8012 1.0469 0.0294 0.070 Uiso 1 1 calc R U
C55 C 0.6360(15) 0.9225(15) 0.0316(9) 0.044(4) Uani 1 1 d . .
H55A H 0.5910 0.9806 0.0585 0.052 Uiso 1 1 calc R U
H55B H 0.5732 0.8694 -0.0022 0.052 Uiso 1 1 calc R U
N1 N 0.4722(9) 0.6866(8) 0.1814(5) 0.016(2) Uani 1 1 d . U
N2 N 0.5848(10) 0.7835(10) 0.1052(5) 0.025(2) Uani 1 1 d . .
U1 U 0.46411(4) 0.58690(4) 0.26628(2) 0.01290(14) Uani 1 1 d . .

loop_
_atom_site_aniso_label
_atom_site_aniso_U_11
_atom_site_aniso_U_22
_atom_site_aniso_U_33
_atom_site_aniso_U_23
_atom_site_aniso_U_13
_atom_site_aniso_U_12
C1 0.016(6) 0.015(6) 0.027(7) 0.002(5) 0.004(5) 0.012(5)
C2 0.018(6) 0.021(6) 0.018(6) 0.003(5) -0.001(5) 0.010(5)
C3 0.013(6) 0.019(6) 0.024(7) 0.002(5) 0.006(5) 0.003(5)
C4 0.020(6) 0.015(5) 0.034(6) 0.001(5) 0.003(5) 0.009(4)
C5 0.018(6) 0.018(6) 0.025(7) 0.000(5) 0.002(5) 0.007(5)
C6 0.079(13) 0.042(9) 0.034(9) 0.009(7) 0.024(9) 0.026(9)
C7 0.024(7) 0.039(8) 0.007(6) 0.006(5) 0.004(5) 0.009(6)
C8 0.029(8) 0.073(11) 0.024(8) 0.012(7) 0.008(6) 0.029(8)
C9 0.023(8) 0.062(10) 0.023(7) 0.003(7) 0.004(6) 0.007(7)
C10 0.022(7) 0.026(7) 0.024(7) 0.011(5) 0.001(5) 0.008(5)
C11 0.040(9) 0.031(8) 0.031(8) 0.014(6) 0.003(6) 0.011(6)
C12 0.039(9) 0.034(8) 0.022(7) 0.014(6) -0.009(6) 0.003(6)
C13 0.025(7) 0.032(8) 0.043(9) 0.017(6) 0.004(6) 0.015(6)
C14 0.010(6) 0.025(6) 0.021(6) 0.006(5) 0.000(5) 0.000(5)
C15 0.010(6) 0.024(6) 0.018(6) -0.001(5) -0.004(5) 0.003(5)
C16 0.021(7) 0.021(6) 0.022(7) -0.003(5) 0.009(5) 0.005(5)
C17 0.010(6) 0.021(6) 0.017(6) -0.002(5) -0.004(4) 0.004(5)
C18 0.010(6) 0.021(6) 0.020(6) 0.003(5) 0.005(5) 0.009(5)
C19 0.008(5) 0.025(6) 0.028(6) 0.007(5) 0.002(4) 0.001(4)
C20 0.019(7) 0.045(9) 0.042(9) 0.011(7) -0.004(6) -0.002(6)
C21 0.016(7) 0.063(11) 0.038(9) 0.017(8) 0.002(6) -0.001(7)
C22 0.029(9) 0.030(8) 0.073(12) -0.009(8) 0.008(8) -0.004(7)
C23 0.012(6) 0.021(6) 0.030(7) -0.001(5) 0.005(5) 0.004(5)
C24 0.044(9) 0.024(7) 0.049(10) -0.001(6) 0.027(7) 0.017(7)
C25 0.025(7) 0.023(7) 0.039(8) 0.008(6) 0.001(6) -0.002(6)
C26 0.035(8) 0.023(7) 0.042(9) 0.003(6) -0.007(7) 0.001(6)
C27 0.021(7) 0.012(6) 0.023(7) -0.001(5) -0.004(5) 0.002(5)
C28 0.026(7) 0.031(7) 0.025(7) 0.003(6) -0.002(6) 0.013(6)
C29 0.047(10) 0.031(8) 0.031(8) 0.007(6) 0.006(7) 0.014(7)
C30 0.041(9) 0.033(8) 0.038(9) 0.003(6) -0.013(7) 0.014(7)
C31 0.018(7) 0.053(10) 0.043(9) -0.002(7) -0.004(6) 0.004(7)
C32 0.021(7) 0.038(8) 0.029(8) -0.003(6) -0.002(6) 0.010(6)
C33 0.022(7) 0.012(6) 0.024(7) 0.001(5) 0.005(5) 0.009(5)
C34 0.019(6) 0.011(6) 0.023(7) 0.004(5) 0.003(5) 0.004(5)
C35 0.018(6) 0.012(6) 0.017(6) -0.003(5) 0.001(5) -0.004(5)
C36 0.009(6) 0.019(6) 0.024(7) 0.004(5) 0.005(5) 0.005(5)
C37 0.012(6) 0.028(7) 0.018(6) 0.006(5) 0.001(5) 0.001(5)
C38 0.013(6) 0.028(7) 0.036(8) 0.007(6) -0.002(5) 0.002(5)
C39 0.033(8) 0.019(7) 0.040(9) -0.001(6) 0.006(6) 0.000(6)
C40 0.021(8) 0.036(8) 0.049(10) 0.006(7) 0.006(6) -0.007(6)
C41 0.015(7) 0.041(9) 0.057(10) 0.005(7) -0.004(7) 0.000(6)
C42 0.014(6) 0.028(7) 0.042(8) 0.013(6) 0.008(6) 0.009(5)
C43 0.013(6) 0.021(6) 0.027(7) 0.005(5) 0.001(5) 0.004(5)
C44 0.011(6) 0.032(7) 0.011(6) 0.000(5) 0.000(4) -0.004(5)
C45 0.016(6) 0.025(7) 0.029(7) 0.006(6) -0.004(5) -0.002(5)
C46 0.014(7) 0.048(9) 0.031(8) 0.010(6) -0.003(5) 0.008(6)
C47 0.017(7) 0.038(8) 0.036(8) 0.013(6) -0.005(6) 0.001(6)
C48 0.011(6) 0.035(8) 0.029(7) -0.001(6) -0.006(5) -0.001(5)
C49 0.011(5) 0.024(5) 0.018(5) 0.003(4) -0.003(4) 0.001(4)
C50 0.019(7) 0.036(8) 0.023(7) 0.009(6) 0.002(5) -0.003(6)
C51 0.041(10) 0.039(9) 0.067(12) 0.022(8) 0.025(8) 0.007(7)
C52 0.037(10) 0.048(10) 0.071(12) 0.009(9) 0.033(9) 0.004(8)
C53 0.047(10) 0.060(11) 0.029(9) 0.008(8) 0.010(7) -0.020(8)
C54 0.055(12) 0.065(12) 0.071(13) 0.046(10) 0.022(10) 0.017(10)
C55 0.032(9) 0.047(10) 0.064(11) 0.031(8) 0.017(8) 0.017(7)
N1 0.015(2) 0.016(2) 0.016(2) 0.0023(10) 0.0009(10) 0.0031(10)
N2 0.015(6) 0.036(6) 0.026(6) 0.013(5) 0.003(4) 0.004(5)
U1 0.0084(2) 0.0150(2) 0.0153(2) 0.00202(15) 0.00107(14) 0.00270(14)

loop_
_atom_type_symbol
_atom_type_description
_atom_type_scat_dispersion_real
_atom_type_scat_dispersion_imag
_atom_type_scat_source
C C 0.0033 0.0016 'International Tables Vol C Tables 4.2.6.8 and 6.1.1.4'
H H 0.0000 0.0000 'International Tables Vol C Tables 4.2.6.8 and 6.1.1.4'
N N 0.0061 0.0033 'International Tables Vol C Tables 4.2.6.8 and 6.1.1.4'
U U -9.6767 9.6646 'International Tables Vol C Tables 4.2.6.8 and 6.1.1.4'

loop_
_geom_angle_atom_site_label_1
_geom_angle_atom_site_label_2
_geom_angle_atom_site_label_3
_geom_angle
C5 C1 C2 106.4(11)
C5 C1 C7 125.7(11)
C2 C1 C7 125.6(11)
C5 C1 U1 74.6(7)
C2 C1 U1 75.3(6)
C7 C1 U1 129.0(8)
C1 C2 C3 111.1(11)
C1 C2 U1 75.4(6)
C3 C2 U1 78.0(7)
C1 C2 H2 124.4
C3 C2 H2 124.4
U1 C2 H2 114.0
C4 C3 C2 104.1(11)
C4 C3 C10 126.8(11)
C2 C3 C10 126.1(11)
C4 C3 U1 73.4(7)
C2 C3 U1 72.6(6)
C10 C3 U1 133.2(8)
C3 C4 C5 109.5(11)
C3 C4 U1 77.7(7)
C5 C4 U1 73.6(7)
C3 C4 H4 125.2
C5 C4 H4 125.2
U1 C4 H4 115.4
C1 C5 C4 108.7(11)
C1 C5 U1 76.5(7)
C4 C5 U1 76.6(7)
C1 C5 H5 125.6
C4 C5 H5 125.6
U1 C5 H5 113.6
C7 C6 H6A 109.5
C7 C6 H6B 109.5
H6A C6 H6B 109.5
C7 C6 H6C 109.5
H6A C6 H6C 109.5
H6B C6 H6C 109.5
C9 C7 C6 112.3(13)
C9 C7 C8 108.5(12)
C6 C7 C8 108.9(12)
C9 C7 C1 111.3(10)
C6 C7 C1 105.1(11)
C8 C7 C1 110.7(10)
C7 C8 H8A 109.5
C7 C8 H8B 109.5
H8A C8 H8B 109.5
C7 C8 H8C 109.5
H8A C8 H8C 109.5
H8B C8 H8C 109.5
C7 C9 H9A 109.5
C7 C9 H9B 109.5
H9A C9 H9B 109.5
C7 C9 H9C 109.5
H9A C9 H9C 109.5
H9B C9 H9C 109.5
C11 C10 C13 108.7(11)
C11 C10 C3 111.6(11)
C13 C10 C3 107.8(10)
C11 C10 C12 108.6(11)
C13 C10 C12 109.1(11)
C3 C10 C12 111.0(10)
C10 C11 H11A 109.5
C10 C11 H11B 109.5
H11A C11 H11B 109.5
C10 C11 H11C 109.5
H11A C11 H11C 109.5
H11B C11 H11C 109.5
C10 C12 H12A 109.5
C10 C12 H12B 109.5
H12A C12 H12B 109.5
C10 C12 H12C 109.5
H12A C12 H12C 109.5
H12B C12 H12C 109.5
C10 C13 H13A 109.5
C10 C13 H13B 109.5
H13A C13 H13B 109.5
C10 C13 H13C 109.5
H13A C13 H13C 109.5
H13B C13 H13C 109.5
C15 C14 C18 106.0(10)
C15 C14 C19 127.7(10)
C18 C14 C19 125.4(11)
C15 C14 U1 75.1(7)
C18 C14 U1 72.1(6)
C19 C14 U1 126.1(8)
C14 C15 C16 111.0(11)
C14 C15 U1 75.9(7)
C16 C15 U1 76.8(7)
C14 C15 H15 124.5
C16 C15 H15 124.5
U1 C15 H15 114.6
C15 C16 C17 105.4(11)
C15 C16 C23 126.5(11)
C17 C16 C23 125.9(11)
C15 C16 U1 74.3(7)
C17 C16 U1 72.1(7)
C23 C16 U1 131.2(8)
C18 C17 C16 109.7(10)
C18 C17 U1 74.5(6)
C16 C17 U1 78.5(7)
C18 C17 H17 125.1
C16 C17 H17 125.1
U1 C17 H17 113.9
C17 C18 C14 107.7(10)
C17 C18 U1 75.8(7)
C14 C18 U1 78.0(7)
C17 C18 H18 126.1
C14 C18 H18 126.1
U1 C18 H18 112.6
C22 C19 C14 113.4(10)
C22 C19 C20 108.0(12)
C14 C19 C20 110.2(10)
C22 C19 C21 109.0(12)
C14 C19 C21 108.0(10)
C20 C19 C21 108.1(11)
C19 C20 H20A 109.5
C19 C20 H20B 109.5
H20A C20 H20B 109.5
C19 C20 H20C 109.5
H20A C20 H20C 109.5
H20B C20 H20C 109.5
C19 C21 H21A 109.5
C19 C21 H21B 109.5
H21A C21 H21B 109.5
C19 C21 H21C 109.5
H21A C21 H21C 109.5
H21B C21 H21C 109.5
C19 C22 H22A 109.5
C19 C22 H22B 109.5
H22A C22 H22B 109.5
C19 C22 H22C 109.5
H22A C22 H22C 109.5
H22B C22 H22C 109.5
C26 C23 C16 114.0(11)
C26 C23 C25 110.1(11)
C16 C23 C25 111.8(10)
C26 C23 C24 108.3(11)
C16 C23 C24 104.4(10)
C25 C23 C24 107.8(11)
C23 C24 H24A 109.5
C23 C24 H24B 109.5
H24A C24 H24B 109.5
C23 C24 H24C 109.5
H24A C24 H24C 109.5
H24B C24 H24C 109.5
C23 C25 H25A 109.5
C23 C25 H25B 109.5
H25A C25 H25B 109.5
C23 C25 H25C 109.5
H25A C25 H25C 109.5
H25B C25 H25C 109.5
C23 C26 H26A 109.5
C23 C26 H26B 109.5
H26A C26 H26B 109.5
C23 C26 H26C 109.5
H26A C26 H26C 109.5
H26B C26 H26C 109.5
C28 C27 C32 117.8(12)
C28 C27 C33 121.1(12)
C32 C27 C33 121.1(12)
C29 C28 C27 120.8(13)
C29 C28 H28 119.6
C27 C28 H28 119.6
C30 C29 C28 121.5(14)
C30 C29 H29 119.2
C28 C29 H29 119.2
C29 C30 C31 118.4(14)
C29 C30 H30 120.8
C31 C30 H30 120.8
C32 C31 C30 120.9(14)
C32 C31 H31 119.5
C30 C31 H31 119.5
C31 C32 C27 120.5(13)
C31 C32 H32 119.8
C27 C32 H32 119.8
C34 C33 C27 177.6(13)
C33 C34 C35 172.6(13)
C36 C35 C34 121.7(11)
C36 C35 U1 115.8(8)
C34 C35 U1 122.2(8)
C35 C36 C37 121.4(11)
C35 C36 C43 117.7(11)
C37 C36 C43 120.8(10)
C38 C37 C42 118.1(11)
C38 C37 C36 122.7(11)
C42 C37 C36 119.2(11)
C37 C38 C39 123.2(12)
C37 C38 H38 118.4
C39 C38 H38 118.4
C38 C39 C40 118.2(13)
C38 C39 H39 120.9
C40 C39 H39 120.9
C39 C40 C41 120.0(13)
C39 C40 H40 120.0
C41 C40 H40 120.0
C42 C41 C40 119.7(13)
C42 C41 H41 120.1
C40 C41 H41 120.1
C41 C42 C37 120.7(12)
C41 C42 H42 119.7
C37 C42 H42 119.7
N2 C43 N1 119.0(11)
N2 C43 C36 130.5(11)
N1 C43 C36 110.4(10)
N1 C44 C49 108.3(9)
N1 C44 C45 111.7(10)
C49 C44 C45 108.8(10)
N1 C44 H44 109.3
C49 C44 H44 109.3
C45 C44 H44 109.3
C46 C45 C44 112.3(11)
C46 C45 H45A 109.1
C44 C45 H45A 109.1
C46 C45 H45B 109.1
C44 C45 H45B 109.1
H45A C45 H45B 107.9
C47 C46 C45 110.7(11)
C47 C46 H46A 109.5
C45 C46 H46A 109.5
C47 C46 H46B 109.5
C45 C46 H46B 109.5
H46A C46 H46B 108.1
C48 C47 C46 112.4(11)
C48 C47 H47A 109.1
C46 C47 H47A 109.1
C48 C47 H47B 109.1
C46 C47 H47B 109.1
H47A C47 H47B 107.9
C47 C48 C49 111.6(11)
C47 C48 H48A 109.3
C49 C48 H48A 109.3
C47 C48 H48B 109.3
C49 C48 H48B 109.3
H48A C48 H48B 108.0
C44 C49 C48 111.3(10)
C44 C49 H49A 109.4
C48 C49 H49A 109.4
C44 C49 H49B 109.4
C48 C49 H49B 109.4
H49A C49 H49B 108.0
N2 C50 C51 109.8(11)
N2 C50 C55 107.6(11)
C51 C50 C55 109.9(12)
N2 C50 H50 109.8
C51 C50 H50 109.8
C55 C50 H50 109.8
C50 C51 C52 110.9(13)
C50 C51 H51A 109.5
C52 C51 H51A 109.5
C50 C51 H51B 109.5
C52 C51 H51B 109.5
H51A C51 H51B 108.1
C53 C52 C51 111.2(14)
C53 C52 H52A 109.4
C51 C52 H52A 109.4
C53 C52 H52B 109.4
C51 C52 H52B 109.4
H52A C52 H52B 108.0
C52 C53 C54 110.0(13)
C52 C53 H53A 109.7
C54 C53 H53A 109.7
C52 C53 H53B 109.7
C54 C53 H53B 109.7
H53A C53 H53B 108.2
C53 C54 C55 108.8(14)
C53 C54 H54A 109.9
C55 C54 H54A 109.9
C53 C54 H54B 109.9
C55 C54 H54B 109.9
H54A C54 H54B 108.3
C50 C55 C54 111.9(13)
C50 C55 H55A 109.2
C54 C55 H55A 109.2
C50 C55 H55B 109.2
C54 C55 H55B 109.2
H55A C55 H55B 107.9
C43 N1 C44 114.9(9)
C43 N1 U1 125.2(7)
C44 N1 U1 118.6(7)
C43 N2 C50 127.6(11)
N1 U1 C35 69.0(4)
N1 U1 C18 137.8(3)
C35 U1 C18 110.1(4)
N1 U1 C17 118.7(4)
C35 U1 C17 82.1(4)
C18 U1 C17 29.7(3)
N1 U1 C5 104.7(4)
C35 U1 C5 117.1(4)
C18 U1 C5 111.6(4)
C17 U1 C5 136.6(4)
N1 U1 C2 112.0(3)
C35 U1 C2 75.8(4)
C18 U1 C2 108.2(3)
C17 U1 C2 111.3(3)
C5 U1 C2 47.6(4)
N1 U1 C1 93.0(4)
C35 U1 C1 88.2(4)
C18 U1 C1 129.1(3)
C17 U1 C1 140.2(3)
C5 U1 C1 28.9(4)
C2 U1 C1 29.3(3)
N1 U1 C4 134.5(4)
C35 U1 C4 122.3(4)
C18 U1 C4 83.4(4)
C17 U1 C4 106.8(4)
C5 U1 C4 29.8(4)
C2 U1 C4 47.4(4)
C1 U1 C4 48.4(4)
N1 U1 C15 90.5(4)
C35 U1 C15 107.1(4)
C18 U1 C15 48.3(3)
C17 U1 C15 47.7(3)
C5 U1 C15 135.8(4)
C2 U1 C15 156.2(3)
C1 U1 C15 164.5(3)
C4 U1 C15 120.8(4)
N1 U1 C14 115.8(3)
C35 U1 C14 127.7(4)
C18 U1 C14 29.8(3)
C17 U1 C14 48.6(3)
C5 U1 C14 111.6(4)
C2 U1 C14 131.7(4)
C1 U1 C14 139.2(4)
C4 U1 C14 92.0(4)
C15 U1 C14 29.0(4)
N1 U1 C16 91.4(4)
C35 U1 C16 80.5(4)
C18 U1 C16 48.9(4)
C17 U1 C16 29.4(4)
C5 U1 C16 159.3(4)
C2 U1 C16 137.2(4)
C1 U1 C16 165.5(4)
C4 U1 C16 132.3(4)
C15 U1 C16 28.9(3)
C14 U1 C16 48.5(4)
N1 U1 C3 140.7(3)
C35 U1 C3 95.9(4)
C18 U1 C3 81.1(3)
C17 U1 C3 93.4(3)
C5 U1 C3 48.7(4)
C2 U1 C3 29.5(3)
C1 U1 C3 49.2(4)
C4 U1 C3 28.8(3)
C15 U1 C3 128.8(3)
C14 U1 C3 102.2(3)
C16 U1 C3 122.7(4)

loop_
_geom_bond_atom_site_label_1
_geom_bond_atom_site_label_2
_geom_bond_distance
C1 C5 1.388(17)
C1 C2 1.410(17)
C1 C7 1.555(16)
C1 U1 2.788(11)
C2 C3 1.438(17)
C2 U1 2.787(11)
C2 H2 0.9500
C3 C4 1.410(17)
C3 C10 1.543(17)
C3 U1 2.857(12)
C4 C5 1.431(18)
C4 U1 2.803(12)
C4 H4 0.9500
C5 U1 2.764(12)
C5 H5 0.9500
C6 C7 1.51(2)
C6 H6A 0.9800
C6 H6B 0.9800
C6 H6C 0.9800
C7 C9 1.500(19)
C7 C8 1.548(18)
C8 H8A 0.9800
C8 H8B 0.9800
C8 H8C 0.9800
C9 H9A 0.9800
C9 H9B 0.9800
C9 H9C 0.9800
C10 C11 1.529(19)
C10 C13 1.531(17)
C10 C12 1.545(19)
C11 H11A 0.9800
C11 H11B 0.9800
C11 H11C 0.9800
C12 H12A 0.9800
C12 H12B 0.9800
C12 H12C 0.9800
C13 H13A 0.9800
C13 H13B 0.9800
C13 H13C 0.9800
C14 C15 1.409(17)
C14 C18 1.432(16)
C14 C19 1.531(16)
C14 U1 2.816(12)
C15 C16 1.410(17)
C15 U1 2.806(12)
C15 H15 0.9500
C16 C17 1.420(17)
C16 C23 1.519(17)
C16 U1 2.838(12)
C17 C18 1.408(16)
C17 U1 2.756(12)
C17 H17 0.9500
C18 U1 2.740(12)
C18 H18 0.9500
C19 C22 1.514(19)
C19 C20 1.546(18)
C19 C21 1.565(18)
C20 H20A 0.9800
C20 H20B 0.9800
C20 H20C 0.9800
C21 H21A 0.9800
C21 H21B 0.9800
C21 H21C 0.9800
C22 H22A 0.9800
C22 H22B 0.9800
C22 H22C 0.9800
C23 C26 1.514(18)
C23 C25 1.553(19)
C23 C24 1.565(17)
C24 H24A 0.9800
C24 H24B 0.9800
C24 H24C 0.9800
C25 H25A 0.9800
C25 H25B 0.9800
C25 H25C 0.9800
C26 H26A 0.9800
C26 H26B 0.9800
C26 H26C 0.9800
C27 C28 1.405(18)
C27 C32 1.406(18)
C27 C33 1.445(17)
C28 C29 1.375(19)
C28 H28 0.9500
C29 C30 1.37(2)
C29 H29 0.9500
C30 C31 1.40(2)
C30 H30 0.9500
C31 C32 1.378(19)
C31 H31 0.9500
C32 H32 0.9500
C33 C34 1.213(17)
C34 C35 1.435(17)
C35 C36 1.371(17)
C35 U1 2.448(11)
C36 C37 1.504(16)
C36 C43 1.512(17)
C37 C38 1.372(18)
C37 C42 1.402(17)
C38 C39 1.381(18)
C38 H38 0.9500
C39 C40 1.39(2)
C39 H39 0.9500
C40 C41 1.41(2)
C40 H40 0.9500
C41 C42 1.381(19)
C41 H41 0.9500
C42 H42 0.9500
C43 N2 1.301(16)
C43 N1 1.410(15)
C44 N1 1.474(14)
C44 C49 1.536(16)
C44 C45 1.543(17)
C44 H44 1.0000
C45 C46 1.536(17)
C45 H45A 0.9900
C45 H45B 0.9900
C46 C47 1.521(19)
C46 H46A 0.9900
C46 H46B 0.9900
C47 C48 1.520(19)
C47 H47A 0.9900
C47 H47B 0.9900
C48 C49 1.549(16)
C48 H48A 0.9900
C48 H48B 0.9900
C49 H49A 0.9900
C49 H49B 0.9900
C50 N2 1.453(16)
C50 C51 1.52(2)
C50 C55 1.522(19)
C50 H50 1.0000
C51 C52 1.55(2)
C51 H51A 0.9900
C51 H51B 0.9900
C52 C53 1.51(2)
C52 H52A 0.9900
C52 H52B 0.9900
C53 C54 1.54(3)
C53 H53A 0.9900
C53 H53B 0.9900
C54 C55 1.54(2)
C54 H54A 0.9900
C54 H54B 0.9900
C55 H55A 0.9900
C55 H55B 0.9900
N1 U1 2.237(10)
